data_4514503
loop_
_publ_author_name
'Luo, Xinsheng'
'Bai, Langming'
'Xing, Jiajian'
'Zhu, Xuewu'
'Xu, Daliang'
'Xie, Binghan'
'Gan, Zhendong'
'Li, Guibai'
'Liang, Heng'

_publ_section_title
;
 Ordered Mesoporous Cobalt Containing Perovskite as a High-Performance
 Heterogeneous Catalyst in Activation of Peroxymonosulfate.
;
_journal_issue 39
_journal_name_full 'ACS applied materials &amp; interfaces'
_journal_page_first 35720
_journal_page_last 35728
_journal_paper_doi 10.1021/acsami.9b11322
_journal_volume 11
_journal_year 2019
_chemical_formula_sum 'Co La2 Mn O6'
_chemical_formula_weight 487.69
_space_group_IT_number 14
_space_group_name_Hall '-P 2yn'
_space_group_name_H-M_alt 'P 1 21/n 1'
_symmetry_cell_setting monoclinic
_symmetry_Int_Tables_number 14
_symmetry_space_group_name_Hall '-P 2yn'
_symmetry_space_group_name_H-M 'P 1 21/n 1'
_cell_angle_alpha 90
_cell_angle_beta 90.05
_cell_angle_gamma 90
_cell_formula_units_Z 2
_cell_length_a 5.5082
_cell_length_b 5.4369
_cell_length_c 7.7368
_cell_measurement_reflns_used 183
_cell_measurement_temperature 293
_cell_measurement_theta_max 45
_cell_measurement_theta_min 5
_cell_volume 231.698
_diffrn_ambient_temperature 293(2)
_diffrn_measured_fraction_theta_full 0.987
_diffrn_measurement_device_type 'Cu x-ray'
_diffrn_reflns_av_R_equivalents 0.0293
_diffrn_reflns_number 190
_exptl_crystal_description powder
_cod_data_source_file am9b11322_si_001.cif
_cod_data_source_block global
_cod_original_cell_volume 231.6939
_cod_original_sg_symbol_Hall '-P 2yabc'
_cod_database_code 4514503

loop_
_space_group_symop.magn_id
_space_group_symop_operation_xyz
1 x,y,z
2 -x+1/2,y+1/2,-z+1/2
3 -x,-y,-z
4 x+1/2,-y+1/2,z+1/2

loop_
_atom_site_label
_atom_site_type_symbol
_atom_site_fract_x
_atom_site_fract_y
_atom_site_fract_z
_atom_site_adp_type
_atom_site_occupancy
_atom_site_U_iso_or_equiv
La1 La -0.007(11) -0.002(10) 0.247(16) Uani 1 0.1
Co1 Co 0 0.5 0 Uiso 0.9 0.1
Co2 Co 0.5 0 0 Uiso 0.1 0.1
Mn1 Mn 0 0.5 0 Uiso 0.1 0.1
Mn2 Mn 0.5 0 0 Uiso 0.9 0.1
O1 O 0.29(3) 0.284(19) 0.012(10) Uiso 1 0.1
O2 O 0.26(5) 0.24(3) 0.46(3) Uiso 1 0.1
O3 O 0.56(4) 0.02(4) 0.27(2) Uiso 1 0.1

loop_
_atom_site_aniso_label
_atom_site_aniso_U_11
_atom_site_aniso_U_22
_atom_site_aniso_U_33
_atom_site_aniso_U_23
_atom_site_aniso_U_13
_atom_site_aniso_U_12
La1 0.1 0.1 0.1 0 0 0

loop_
_atom_type_symbol
_atom_type_scat_dispersion_real
_atom_type_scat_dispersion_imag
_atom_type_scat_source
Co -2.3653 3.6143 'International Tables Vol C tables 4.2.6.8 and 6.1.1.1'
La -1.4094 9.0376 'International Tables Vol C tables 4.2.6.8 and 6.1.1.1'
Mn -0.5299 2.8052 'International Tables Vol C tables 4.2.6.8 and 6.1.1.1'
O 0.0492 0.0322 'International Tables Vol C tables 4.2.6.8 and 6.1.1.1'

loop_
_geom_angle_atom_site_label_1
_geom_angle_atom_site_label_2
_geom_angle_atom_site_label_3
_geom_angle
O1 Mn2 O3 90.257

loop_
_geom_bond_atom_site_label_1
_geom_bond_atom_site_label_2
_geom_bond_distance
Mn2 O3 2.117
